data_4316473
loop_
_publ_author_name
'Chengfu Pi'
'Xiaoqing Li'
'Lili Zhang'
'Ruiting Liu'
'Linhong Weng'
'Xigeng Zhou'

_publ_section_title
;
 A New Strategy for Ring Modification of Metallocenes: Carbodiimide
 Insertion into the \h5-Y-C5H5 Bond and Subsequent Isomerization
;
_journal_name_full 'Inorganic Chemistry'
_journal_page_first 7632
_journal_page_last 7634
_journal_paper_doi 10.1021/ic101346b
_journal_volume 49
_journal_year 2010
_chemical_formula_moiety 'C22 H29 N2 Y'
_chemical_formula_sum 'C22 H29 N2 Y'
_chemical_formula_weight 410.38
_chemical_name_systematic
;
 ?
;
_space_group_IT_number 14
_symmetry_cell_setting monoclinic
_symmetry_space_group_name_Hall '-P 2ybc'
_symmetry_space_group_name_H-M 'P 1 21/c 1'
_atom_sites_solution_hydrogens geom
_atom_sites_solution_primary direct
_atom_sites_solution_secondary difmap
_audit_creation_method SHELXL-97
_cell_angle_alpha 90.00
_cell_angle_beta 93.501(5)
_cell_angle_gamma 90.00
_cell_formula_units_Z 4
_cell_length_a 7.956(3)
_cell_length_b 15.122(6)
_cell_length_c 17.222(6)
_cell_measurement_reflns_used 815
_cell_measurement_temperature 293(2)
_cell_measurement_theta_max 23.490
_cell_measurement_theta_min 2.370
_cell_volume 2068.1(13)
_computing_cell_refinement 'Bruker SMART'
_computing_data_collection 'Bruker SMART'
_computing_data_reduction 'Bruker SHELXTL'
_computing_molecular_graphics 'Bruker SHELXTL'
_computing_publication_material 'Bruker SHELXTL'
_computing_structure_refinement 'SHELXL-97 (Sheldrick, 1997)'
_computing_structure_solution 'SHELXS-97 (Sheldrick, 1990)'
_diffrn_ambient_temperature 293(2)
_diffrn_measured_fraction_theta_full 0.995
_diffrn_measured_fraction_theta_max 0.995
_diffrn_measurement_device_type 'CCD area detector'
_diffrn_measurement_method 'phi and omega scans'
_diffrn_radiation_monochromator graphite
_diffrn_radiation_source 'fine-focus sealed tube'
_diffrn_radiation_type MoK\a
_diffrn_radiation_wavelength 0.71073
_diffrn_reflns_av_R_equivalents 0.0726
_diffrn_reflns_av_sigmaI/netI 0.0957
_diffrn_reflns_limit_h_max 9
_diffrn_reflns_limit_h_min -9
_diffrn_reflns_limit_k_max 17
_diffrn_reflns_limit_k_min -16
_diffrn_reflns_limit_l_max 20
_diffrn_reflns_limit_l_min -16
_diffrn_reflns_number 8465
_diffrn_reflns_theta_full 25.01
_diffrn_reflns_theta_max 25.01
_diffrn_reflns_theta_min 1.79
_diffrn_standards_decay_% 12.41
_exptl_absorpt_coefficient_mu 2.826
_exptl_absorpt_correction_T_max 0.9457
_exptl_absorpt_correction_T_min 0.6019
_exptl_absorpt_correction_type multi-scan
_exptl_absorpt_process_details sadabs
_exptl_crystal_colour colorless
_exptl_crystal_density_diffrn 1.318
_exptl_crystal_density_method 'not measured'
_exptl_crystal_description prism
_exptl_crystal_F_000 856
_exptl_crystal_size_max 0.20
_exptl_crystal_size_mid 0.05
_exptl_crystal_size_min 0.02
_refine_diff_density_max 0.526
_refine_diff_density_min -0.467
_refine_diff_density_rms 0.074
_refine_ls_extinction_method none
_refine_ls_goodness_of_fit_ref 0.996
_refine_ls_hydrogen_treatment mixed
_refine_ls_matrix_type full
_refine_ls_number_parameters 230
_refine_ls_number_reflns 3630
_refine_ls_number_restraints 1
_refine_ls_restrained_S_all 0.996
_refine_ls_R_factor_all 0.0812
_refine_ls_R_factor_gt 0.0451
_refine_ls_shift/su_max 0.000
_refine_ls_shift/su_mean 0.000
_refine_ls_structure_factor_coef Fsqd
_refine_ls_weighting_details 'calc w=1/[\s^2^(Fo^2^)+(0.0226P)^2^+0.0000P] where P=(Fo^2^+2Fc^2^)/3'
_refine_ls_weighting_scheme calc
_refine_ls_wR_factor_gt 0.0807
_refine_ls_wR_factor_ref 0.0853
_reflns_number_gt 2267
_reflns_number_total 3630
_reflns_threshold_expression >2sigma(I)
_cod_data_source_file ic101346b_si_002_3.cif
_cod_data_source_block f80514c
_cod_depositor_comments
;
The following automatic conversions were performed:

'_symmetry_cell_setting' value 'Monoclinic' changed to 'monoclinic'
according to the built-in table from CIF Core dictionary named
'cif_core.dic' version 2.4.1 from 2010-06-29.

Automatic conversion script
Id: cif_fix_values 1646 2011-03-28 12:23:43Z adriana 
;
_cod_original_cell_volume 2068.3(13)
_cod_database_code 4316473

loop_
_symmetry_equiv_pos_as_xyz
'x, y, z'
'-x, y+1/2, -z+1/2'
'-x, -y, -z'
'x, -y-1/2, z-1/2'

loop_
_atom_site_label
_atom_site_type_symbol
_atom_site_fract_x
_atom_site_fract_y
_atom_site_fract_z
_atom_site_U_iso_or_equiv
_atom_site_adp_type
_atom_site_occupancy
_atom_site_symmetry_multiplicity
_atom_site_calc_flag
_atom_site_refinement_flags
_atom_site_disorder_assembly
_atom_site_disorder_group
Y1 Y 0.41119(5) 0.42981(2) 0.28394(2) 0.04109(14) Uani 1 1 d . . .
N1 N 0.1998(4) 0.55233(18) 0.27170(18) 0.0392(8) Uani 1 1 d . . .
N2 N 0.0633(5) 0.6080(2) 0.1558(2) 0.0570(10) Uani 1 1 d D . .
H2' H 0.009(4) 0.646(2) 0.178(2) 0.059(14) Uiso 1 1 d D . .
C1 C 0.2560(5) 0.4831(2) 0.1560(2) 0.0393(10) Uani 1 1 d . . .
C2 C 0.4220(5) 0.4898(3) 0.1347(2) 0.0510(11) Uani 1 1 d . . .
H2 H 0.4811 0.5420 0.1280 0.061 Uiso 1 1 calc R . .
C3 C 0.4834(6) 0.4043(3) 0.1255(3) 0.0618(13) Uani 1 1 d . . .
H3 H 0.5915 0.3894 0.1125 0.074 Uiso 1 1 calc R . .
C4 C 0.3553(6) 0.3460(3) 0.1390(2) 0.0586(13) Uani 1 1 d . . .
H4 H 0.3626 0.2847 0.1363 0.070 Uiso 1 1 calc R . .
C5 C 0.2136(5) 0.3934(3) 0.1573(2) 0.0485(11) Uani 1 1 d . . .
H5 H 0.1098 0.3698 0.1685 0.058 Uiso 1 1 calc R . .
C6 C 0.1663(5) 0.5525(2) 0.1975(2) 0.0378(10) Uani 1 1 d . . .
C7 C 0.1172(5) 0.6193(2) 0.3192(2) 0.0440(11) Uani 1 1 d . . .
H7 H 0.0006 0.6257 0.2982 0.053 Uiso 1 1 calc R . .
C8 C 0.1131(6) 0.5876(3) 0.4021(2) 0.0721(15) Uani 1 1 d . . .
H8A H 0.0583 0.5311 0.4029 0.108 Uiso 1 1 calc R . .
H8B H 0.0522 0.6294 0.4316 0.108 Uiso 1 1 calc R . .
H8C H 0.2261 0.5823 0.4245 0.108 Uiso 1 1 calc R . .
C9 C 0.2022(6) 0.7084(2) 0.3143(2) 0.0669(14) Uani 1 1 d . . .
H9A H 0.2026 0.7263 0.2608 0.100 Uiso 1 1 calc R . .
H9B H 0.3159 0.7042 0.3360 0.100 Uiso 1 1 calc R . .
H9C H 0.1419 0.7512 0.3430 0.100 Uiso 1 1 calc R . .
C10 C 0.0202(6) 0.6012(3) 0.0721(2) 0.0507(12) Uani 1 1 d . . .
H10 H 0.0728 0.5474 0.0532 0.061 Uiso 1 1 calc R . .
C11 C -0.1674(6) 0.5916(3) 0.0581(2) 0.0743(15) Uani 1 1 d . . .
H11A H -0.2052 0.5414 0.0862 0.112 Uiso 1 1 calc R . .
H11B H -0.1948 0.5834 0.0035 0.112 Uiso 1 1 calc R . .
H11C H -0.2220 0.6440 0.0755 0.112 Uiso 1 1 calc R . .
C12 C 0.0901(7) 0.6778(3) 0.0304(3) 0.103(2) Uani 1 1 d . . .
H12A H 0.2097 0.6805 0.0415 0.154 Uiso 1 1 calc R . .
H12B H 0.0394 0.7314 0.0475 0.154 Uiso 1 1 calc R . .
H12C H 0.0663 0.6708 -0.0245 0.154 Uiso 1 1 calc R . .
C13 C 0.6647(8) 0.5479(4) 0.2815(4) 0.091(2) Uani 1 1 d . . .
H13 H 0.6582 0.5877 0.2403 0.109 Uiso 1 1 calc R . .
C14 C 0.6010(7) 0.5609(4) 0.3535(5) 0.087(2) Uani 1 1 d . . .
H14 H 0.5439 0.6106 0.3697 0.104 Uiso 1 1 calc R . .
C15 C 0.6385(7) 0.4863(4) 0.3963(3) 0.0745(15) Uani 1 1 d . . .
H15 H 0.6109 0.4764 0.4473 0.089 Uiso 1 1 calc R . .
C16 C 0.7232(6) 0.4287(4) 0.3514(4) 0.0717(14) Uani 1 1 d . . .
H16 H 0.7631 0.3731 0.3664 0.086 Uiso 1 1 calc R . .
C17 C 0.7384(6) 0.4673(5) 0.2813(4) 0.0844(17) Uani 1 1 d . . .
H17 H 0.7909 0.4424 0.2397 0.101 Uiso 1 1 calc R . .
C18 C 0.2523(8) 0.2752(3) 0.3041(3) 0.0663(14) Uani 1 1 d . . .
H18 H 0.2142 0.2471 0.2583 0.080 Uiso 1 1 calc R . .
C19 C 0.4047(7) 0.2634(3) 0.3424(4) 0.0706(15) Uani 1 1 d . . .
H19 H 0.4893 0.2263 0.3266 0.085 Uiso 1 1 calc R . .
C20 C 0.4139(8) 0.3142(4) 0.4071(3) 0.0801(17) Uani 1 1 d . . .
H20 H 0.5048 0.3170 0.4436 0.096 Uiso 1 1 calc R . .
C21 C 0.2675(9) 0.3606(3) 0.4098(3) 0.0805(17) Uani 1 1 d . . .
H21 H 0.2415 0.4011 0.4479 0.097 Uiso 1 1 calc R . .
C22 C 0.1636(6) 0.3363(3) 0.3449(4) 0.0735(16) Uani 1 1 d . . .
H22 H 0.0557 0.3572 0.3318 0.088 Uiso 1 1 calc R . .

loop_
_atom_site_aniso_label
_atom_site_aniso_U_11
_atom_site_aniso_U_22
_atom_site_aniso_U_33
_atom_site_aniso_U_23
_atom_site_aniso_U_13
_atom_site_aniso_U_12
Y1 0.0409(2) 0.0350(2) 0.0466(3) 0.0044(2) -0.00398(17) -0.0008(2)
N1 0.047(2) 0.038(2) 0.033(2) -0.0046(15) -0.0006(17) 0.0014(15)
N2 0.070(3) 0.058(2) 0.042(3) -0.007(2) -0.004(2) 0.032(2)
C1 0.052(3) 0.034(2) 0.031(3) -0.0001(19) -0.003(2) 0.006(2)
C2 0.055(3) 0.051(3) 0.048(3) 0.002(2) 0.011(2) 0.007(2)
C3 0.052(3) 0.076(4) 0.058(3) -0.001(3) 0.011(3) 0.020(3)
C4 0.079(4) 0.045(3) 0.050(3) -0.009(2) -0.005(3) 0.017(3)
C5 0.051(3) 0.043(2) 0.049(3) -0.008(2) -0.014(2) -0.001(2)
C6 0.039(3) 0.035(2) 0.040(3) 0.0018(19) -0.001(2) 0.0004(18)
C7 0.047(3) 0.045(2) 0.039(3) -0.005(2) -0.008(2) 0.004(2)
C8 0.101(4) 0.070(3) 0.045(3) -0.012(2) 0.005(3) 0.009(3)
C9 0.089(4) 0.045(3) 0.066(3) -0.015(2) -0.003(3) 0.008(2)
C10 0.067(3) 0.058(3) 0.026(3) -0.003(2) -0.003(2) 0.020(2)
C11 0.076(4) 0.101(4) 0.045(3) -0.016(3) -0.007(3) 0.013(3)
C12 0.132(5) 0.113(5) 0.065(4) 0.017(3) 0.010(4) -0.019(4)
C13 0.077(4) 0.070(5) 0.119(6) 0.039(4) -0.046(4) -0.040(3)
C14 0.053(4) 0.056(4) 0.147(6) -0.033(4) -0.034(4) -0.004(3)
C15 0.056(4) 0.099(4) 0.066(4) -0.006(4) -0.014(3) -0.021(3)
C16 0.043(3) 0.076(3) 0.094(4) 0.024(4) -0.017(3) 0.000(3)
C17 0.045(3) 0.114(5) 0.095(5) -0.002(4) 0.010(3) -0.017(3)
C18 0.087(4) 0.043(3) 0.068(4) 0.011(3) -0.006(3) -0.023(3)
C19 0.071(4) 0.040(3) 0.102(5) 0.023(3) 0.018(3) 0.004(3)
C20 0.087(5) 0.069(4) 0.081(5) 0.035(3) -0.021(4) -0.015(3)
C21 0.120(6) 0.049(3) 0.076(4) 0.010(3) 0.038(4) -0.009(4)
C22 0.042(3) 0.065(4) 0.114(5) 0.038(3) 0.010(3) -0.005(3)

loop_
_atom_type_symbol
_atom_type_description
_atom_type_scat_dispersion_real
_atom_type_scat_dispersion_imag
_atom_type_scat_source
C C 0.0033 0.0016 'International Tables Vol C Tables 4.2.6.8 and 6.1.1.4'
H H 0.0000 0.0000 'International Tables Vol C Tables 4.2.6.8 and 6.1.1.4'
N N 0.0061 0.0033 'International Tables Vol C Tables 4.2.6.8 and 6.1.1.4'
Y Y -2.7962 3.5667 'International Tables Vol C Tables 4.2.6.8 and 6.1.1.4'

loop_
_geom_angle_atom_site_label_1
_geom_angle_atom_site_label_2
_geom_angle_atom_site_label_3
_geom_angle
_geom_angle_site_symmetry_1
_geom_angle_site_symmetry_3
_geom_angle_publ_flag
N1 Y1 C1 54.16(11) . . ?
N1 Y1 C5 74.00(11) . . ?
C1 Y1 C5 30.84(11) . . ?
N1 Y1 C17 119.54(17) . . ?
C1 Y1 C17 109.56(18) . . ?
C5 Y1 C17 123.87(16) . . ?
N1 Y1 C16 129.95(14) . . ?
C1 Y1 C16 138.88(16) . . ?
C5 Y1 C16 147.01(18) . . ?
C17 Y1 C16 29.33(14) . . ?
N1 Y1 C22 85.27(13) . . ?
C1 Y1 C22 99.99(15) . . ?
C5 Y1 C22 78.54(17) . . ?
C17 Y1 C22 148.99(19) . . ?
C16 Y1 C22 120.62(17) . . ?
N1 Y1 C18 109.59(16) . . ?
C1 Y1 C18 100.19(14) . . ?
C5 Y1 C18 70.58(14) . . ?
C17 Y1 C18 130.8(2) . . ?
C16 Y1 C18 111.68(17) . . ?
C22 Y1 C18 29.74(13) . . ?
N1 Y1 C13 90.47(17) . . ?
C1 Y1 C13 95.68(15) . . ?
C5 Y1 C13 121.90(17) . . ?
C17 Y1 C13 29.21(15) . . ?
C16 Y1 C13 48.37(15) . . ?
C22 Y1 C13 157.0(2) . . ?
C18 Y1 C13 159.30(19) . . ?
N1 Y1 C15 104.07(17) . . ?
C1 Y1 C15 140.73(16) . . ?
C5 Y1 C15 170.14(15) . . ?
C17 Y1 C15 48.29(17) . . ?
C16 Y1 C15 29.47(14) . . ?
C22 Y1 C15 111.11(19) . . ?
C18 Y1 C15 118.74(17) . . ?
C13 Y1 C15 48.24(18) . . ?
N1 Y1 C19 133.64(13) . . ?
C1 Y1 C19 125.88(16) . . ?
C5 Y1 C19 95.04(17) . . ?
C17 Y1 C19 104.1(2) . . ?
C16 Y1 C19 82.61(17) . . ?
C22 Y1 C19 48.41(14) . . ?
C18 Y1 C19 29.07(13) . . ?
C13 Y1 C19 130.66(18) . . ?
C15 Y1 C19 93.1(2) . . ?
N1 Y1 C21 92.22(15) . . ?
C1 Y1 C21 126.60(18) . . ?
C5 Y1 C21 108.44(18) . . ?
C17 Y1 C21 123.6(2) . . ?
C16 Y1 C21 94.3(2) . . ?
C22 Y1 C21 29.94(14) . . ?
C18 Y1 C21 48.65(15) . . ?
C13 Y1 C21 128.2(2) . . ?
C15 Y1 C21 81.17(19) . . ?
C19 Y1 C21 47.86(15) . . ?
N1 Y1 C14 81.38(14) . . ?
C1 Y1 C14 111.73(19) . . ?
C5 Y1 C14 142.47(19) . . ?
C17 Y1 C14 48.52(17) . . ?
C16 Y1 C14 48.63(16) . . ?
C22 Y1 C14 127.6(2) . . ?
C18 Y1 C14 145.9(2) . . ?
C13 Y1 C14 29.52(16) . . ?
C15 Y1 C14 29.26(14) . . ?
C19 Y1 C14 122.3(2) . . ?
C21 Y1 C14 100.3(2) . . ?
C6 N1 C7 118.3(3) . . ?
C6 N1 Y1 100.5(2) . . ?
C7 N1 Y1 141.1(2) . . ?
C6 N2 C10 125.4(4) . . ?
C6 N2 H2' 120(3) . . ?
C10 N2 H2' 114(3) . . ?
C2 C1 C5 107.9(4) . . ?
C2 C1 C6 124.6(3) . . ?
C5 C1 C6 123.8(4) . . ?
C2 C1 Y1 80.5(2) . . ?
C5 C1 Y1 77.7(2) . . ?
C6 C1 Y1 91.6(2) . . ?
C3 C2 C1 107.9(4) . . ?
C3 C2 Y1 80.3(2) . . ?
C1 C2 Y1 69.2(2) . . ?
C3 C2 H2 126.0 . . ?
C1 C2 H2 126.0 . . ?
Y1 C2 H2 116.4 . . ?
C4 C3 C2 107.8(4) . . ?
C4 C3 Y1 74.4(3) . . ?
C2 C3 Y1 70.9(2) . . ?
C4 C3 H3 126.1 . . ?
C2 C3 H3 126.1 . . ?
Y1 C3 H3 120.4 . . ?
C3 C4 C5 109.1(4) . . ?
C3 C4 Y1 77.5(3) . . ?
C5 C4 Y1 69.6(2) . . ?
C3 C4 H4 125.4 . . ?
C5 C4 H4 125.4 . . ?
Y1 C4 H4 119.2 . . ?
C4 C5 C1 107.3(4) . . ?
C4 C5 Y1 81.2(2) . . ?
C1 C5 Y1 71.5(2) . . ?
C4 C5 H5 126.4 . . ?
C1 C5 H5 126.4 . . ?
Y1 C5 H5 113.4 . . ?
N1 C6 N2 127.8(4) . . ?
N1 C6 C1 113.7(3) . . ?
N2 C6 C1 118.6(4) . . ?
N1 C6 Y1 54.66(19) . . ?
N2 C6 Y1 176.7(3) . . ?
C1 C6 Y1 59.06(19) . . ?
N1 C7 C8 110.0(3) . . ?
N1 C7 C9 111.3(3) . . ?
C8 C7 C9 111.8(3) . . ?
N1 C7 H7 107.9 . . ?
C8 C7 H7 107.9 . . ?
C9 C7 H7 107.9 . . ?
C7 C8 H8A 109.5 . . ?
C7 C8 H8B 109.5 . . ?
H8A C8 H8B 109.5 . . ?
C7 C8 H8C 109.5 . . ?
H8A C8 H8C 109.5 . . ?
H8B C8 H8C 109.5 . . ?
C7 C9 H9A 109.5 . . ?
C7 C9 H9B 109.5 . . ?
H9A C9 H9B 109.5 . . ?
C7 C9 H9C 109.5 . . ?
H9A C9 H9C 109.5 . . ?
H9B C9 H9C 109.5 . . ?
N2 C10 C12 110.4(4) . . ?
N2 C10 C11 109.6(4) . . ?
C12 C10 C11 113.2(4) . . ?
N2 C10 H10 107.8 . . ?
C12 C10 H10 107.8 . . ?
C11 C10 H10 107.8 . . ?
C10 C11 H11A 109.5 . . ?
C10 C11 H11B 109.5 . . ?
H11A C11 H11B 109.5 . . ?
C10 C11 H11C 109.5 . . ?
H11A C11 H11C 109.5 . . ?
H11B C11 H11C 109.5 . . ?
C10 C12 H12A 109.5 . . ?
C10 C12 H12B 109.5 . . ?
H12A C12 H12B 109.5 . . ?
C10 C12 H12C 109.5 . . ?
H12A C12 H12C 109.5 . . ?
H12B C12 H12C 109.5 . . ?
C17 C13 C14 108.3(5) . . ?
C17 C13 Y1 74.2(3) . . ?
C14 C13 Y1 76.4(3) . . ?
C17 C13 H13 125.9 . . ?
C14 C13 H13 125.9 . . ?
Y1 C13 H13 115.7 . . ?
C15 C14 C13 106.6(5) . . ?
C15 C14 Y1 74.6(3) . . ?
C13 C14 Y1 74.1(3) . . ?
C15 C14 H14 126.7 . . ?
C13 C14 H14 126.7 . . ?
Y1 C14 H14 116.9 . . ?
C16 C15 C14 108.5(6) . . ?
C16 C15 Y1 74.1(3) . . ?
C14 C15 Y1 76.2(3) . . ?
C16 C15 H15 125.7 . . ?
C14 C15 H15 125.7 . . ?
Y1 C15 H15 116.1 . . ?
C17 C16 C15 107.7(5) . . ?
C17 C16 Y1 75.0(3) . . ?
C15 C16 Y1 76.5(3) . . ?
C17 C16 H16 126.1 . . ?
C15 C16 H16 126.1 . . ?
Y1 C16 H16 114.7 . . ?
C16 C17 C13 108.9(6) . . ?
C16 C17 Y1 75.7(3) . . ?
C13 C17 Y1 76.6(3) . . ?
C16 C17 H17 125.6 . . ?
C13 C17 H17 125.6 . . ?
Y1 C17 H17 114.3 . . ?
C19 C18 C22 108.1(5) . . ?
C19 C18 Y1 76.3(3) . . ?
C22 C18 Y1 75.1(3) . . ?
C19 C18 H18 126.0 . . ?
C22 C18 H18 126.0 . . ?
Y1 C18 H18 114.8 . . ?
C20 C19 C18 109.2(5) . . ?
C20 C19 Y1 77.2(3) . . ?
C18 C19 Y1 74.6(2) . . ?
C20 C19 H19 125.4 . . ?
C18 C19 H19 125.4 . . ?
Y1 C19 H19 114.9 . . ?
C19 C20 C21 108.5(5) . . ?
C19 C20 Y1 74.2(3) . . ?
C21 C20 Y1 74.5(3) . . ?
C19 C20 H20 125.8 . . ?
C21 C20 H20 125.8 . . ?
Y1 C20 H20 117.5 . . ?
C20 C21 C22 107.6(5) . . ?
C20 C21 Y1 76.7(3) . . ?
C22 C21 Y1 73.8(3) . . ?
C20 C21 H21 126.2 . . ?
C22 C21 H21 126.2 . . ?
Y1 C21 H21 115.5 . . ?
C18 C22 C21 106.7(5) . . ?
C18 C22 Y1 75.1(3) . . ?
C21 C22 Y1 76.3(3) . . ?
C18 C22 H22 126.7 . . ?
C21 C22 H22 126.7 . . ?
Y1 C22 H22 114.4 . . ?

loop_
_geom_bond_atom_site_label_1
_geom_bond_atom_site_label_2
_geom_bond_distance
_geom_bond_site_symmetry_2
_geom_bond_publ_flag
Y1 N1 2.503(3) . ?
Y1 C1 2.588(4) . ?
Y1 C5 2.667(4) . ?
Y1 C17 2.667(5) . ?
Y1 C16 2.676(4) . ?
Y1 C22 2.690(4) . ?
Y1 C18 2.690(4) . ?
Y1 C13 2.696(5) . ?
Y1 C15 2.705(4) . ?
Y1 C19 2.711(4) . ?
Y1 C21 2.720(5) . ?
Y1 C14 2.725(5) . ?
N1 C6 1.289(4) . ?
N1 C7 1.480(5) . ?
N2 C6 1.349(5) . ?
N2 C10 1.464(5) . ?
N2 H2' 0.824(18) . ?
C1 C2 1.395(5) . ?
C1 C5 1.399(5) . ?
C1 C6 1.478(5) . ?
C2 C3 1.394(5) . ?
C2 H2 0.9300 . ?
C3 C4 1.378(6) . ?
C3 H3 0.9300 . ?
C4 C5 1.388(5) . ?
C4 H4 0.9300 . ?
C5 H5 0.9300 . ?
C7 C8 1.507(5) . ?
C7 C9 1.512(5) . ?
C7 H7 0.9800 . ?
C8 H8A 0.9600 . ?
C8 H8B 0.9600 . ?
C8 H8C 0.9600 . ?
C9 H9A 0.9600 . ?
C9 H9B 0.9600 . ?
C9 H9C 0.9600 . ?
C10 C12 1.488(5) . ?
C10 C11 1.505(6) . ?
C10 H10 0.9800 . ?
C11 H11A 0.9600 . ?
C11 H11B 0.9600 . ?
C11 H11C 0.9600 . ?
C12 H12A 0.9600 . ?
C12 H12B 0.9600 . ?
C12 H12C 0.9600 . ?
C13 C17 1.353(7) . ?
C13 C14 1.382(8) . ?
C13 H13 0.9300 . ?
C14 C15 1.372(7) . ?
C14 H14 0.9300 . ?
C15 C16 1.369(7) . ?
C15 H15 0.9300 . ?
C16 C17 1.353(7) . ?
C16 H16 0.9300 . ?
C17 H17 0.9300 . ?
C18 C19 1.356(6) . ?
C18 C22 1.380(6) . ?
C18 H18 0.9300 . ?
C19 C20 1.351(6) . ?
C19 H19 0.9300 . ?
C20 C21 1.364(7) . ?
C20 H20 0.9300 . ?
C21 C22 1.398(6) . ?
C21 H21 0.9300 . ?
C22 H22 0.9300 . ?
